data_7124177
loop_
_publ_author_name
'Zhang, Liang'
'Li, Meng'
'Hu, Taiping'
'Wang, Yin-Feng'
'Shen, Yi-Fan'
'Yi, Yuanping'
'Lu, Hai-Yan'
'Gao, Qingyu'
'Chen, Chuan-Feng'

_publ_section_title
;
 Phthalimide-based &#x201C;D-N-A&#x201D; emitters with thermally activated
 delayed fluorescence and isomer-dependent room-temperature
 phosphorescence properties
;
_journal_name_full 'Chemical Communications'
_journal_paper_doi 10.1039/C9CC06384F
_journal_year 2019
_chemical_formula_moiety 'C26 H16 N2 O2'
_chemical_formula_sum 'C26 H16 N2 O2'
_chemical_formula_weight 388.41
_space_group_crystal_system orthorhombic
_space_group_IT_number 61
_space_group_name_Hall '-P 2ac 2ab'
_space_group_name_H-M_alt 'P b c a'
_symmetry_space_group_name_Hall '-P 2ac 2ab'
_symmetry_space_group_name_H-M 'P b c a'
_atom_sites_solution_hydrogens geom
_atom_sites_solution_primary dual
_audit_creation_date 2018-10-09
_audit_creation_method
;
Olex2 1.2
(compiled 2018.05.29 svn.r3508 for OlexSys, GUI svn.r5506)
;
_audit_update_record
;
2019-02-15 deposited with the CCDC.    2019-09-16 downloaded from the CCDC.
;
_cell_angle_alpha 90
_cell_angle_beta 90
_cell_angle_gamma 90
_cell_formula_units_Z 8
_cell_length_a 12.726(3)
_cell_length_b 16.762(4)
_cell_length_c 17.775(4)
_cell_measurement_reflns_used 8674
_cell_measurement_temperature 173(2)
_cell_measurement_theta_max 27.4822
_cell_measurement_theta_min 1.1456
_cell_volume 3791.6(15)
_computing_cell_refinement 'CrystalClear (Rigaku Inc., 2007)'
_computing_data_collection 'CrystalClear (Rigaku Inc., 2007)'
_computing_data_reduction 'CrystalClear (Rigaku Inc., 2007)'
_computing_molecular_graphics 'Olex2 (Dolomanov et al., 2009)'
_computing_publication_material 'CIFTAB (Sheldrick, 2014)'
_computing_structure_refinement 'ShelXL (Sheldrick, 2015)'
_computing_structure_solution 'ShelXT (Sheldrick, 2015)'
_diffrn_ambient_temperature 173.15
_diffrn_measured_fraction_theta_full 0.998
_diffrn_measured_fraction_theta_max 0.998
_diffrn_measurement_device_type 'MM007-HF CCD(Saturn 724+)'
_diffrn_measurement_method '\w scans at fixed \c = 45\%'
_diffrn_radiation_monochromator Confocal
_diffrn_radiation_type MoK\a
_diffrn_radiation_wavelength 0.71073
_diffrn_reflns_av_R_equivalents 0.0592
_diffrn_reflns_av_unetI/netI 0.0413
_diffrn_reflns_Laue_measured_fraction_full 0.998
_diffrn_reflns_Laue_measured_fraction_max 0.998
_diffrn_reflns_limit_h_max 16
_diffrn_reflns_limit_h_min -15
_diffrn_reflns_limit_k_max 21
_diffrn_reflns_limit_k_min -21
_diffrn_reflns_limit_l_max 18
_diffrn_reflns_limit_l_min -23
_diffrn_reflns_number 21239
_diffrn_reflns_point_group_measured_fraction_full 0.998
_diffrn_reflns_point_group_measured_fraction_max 0.998
_diffrn_reflns_theta_full 25.242
_diffrn_reflns_theta_max 27.494
_diffrn_reflns_theta_min 2.292
_diffrn_source 'Rotating Anode'
_exptl_absorpt_coefficient_mu 0.087
_exptl_absorpt_correction_T_max 1.00000
_exptl_absorpt_correction_T_min 0.78603
_exptl_absorpt_correction_type multi-scan
_exptl_absorpt_process_details 'CrystalClear (Rigaku Inc., 2007)'
_exptl_crystal_colour colorless
_exptl_crystal_density_diffrn 1.361
_exptl_crystal_description plate
_exptl_crystal_F_000 1616
_exptl_crystal_size_max 0.366
_exptl_crystal_size_mid 0.129
_exptl_crystal_size_min 0.127
_refine_diff_density_max 0.505
_refine_diff_density_min -0.209
_refine_diff_density_rms 0.041
_refine_ls_extinction_method none
_refine_ls_goodness_of_fit_ref 1.348
_refine_ls_hydrogen_treatment constr
_refine_ls_matrix_type full
_refine_ls_number_parameters 271
_refine_ls_number_reflns 4347
_refine_ls_number_restraints 0
_refine_ls_restrained_S_all 1.348
_refine_ls_R_factor_all 0.0932
_refine_ls_R_factor_gt 0.0869
_refine_ls_shift/su_max 0.000
_refine_ls_shift/su_mean 0.000
_refine_ls_structure_factor_coef Fsqd
_refine_ls_weighting_details 'w=1/[\s^2^(Fo^2^)+(0.0225P)^2^+2.8260P] where P=(Fo^2^+2Fc^2^)/3'
_refine_ls_weighting_scheme calc
_refine_ls_wR_factor_gt 0.1420
_refine_ls_wR_factor_ref 0.1445
_reflns_Friedel_coverage 0.000
_reflns_number_gt 4104
_reflns_number_total 4347
_reflns_threshold_expression 'I > 2\s(I)'
_cod_data_source_file c9cc06384f3.cif
_cod_data_source_block mx7551
_cod_original_cell_volume 3791.5(16)
_cod_database_code 7124177
_shelx_shelxl_version_number 2017/1
_shelx_space_group_comment
;
The symmetry employed for this shelxl refinement is uniquely defined
by the following loop, which should always be used as a source of
symmetry information in preference to the above space-group names.
They are only intended as comments.
;
_shelx_estimated_absorpt_t_max 0.989
_shelx_estimated_absorpt_t_min 0.969
_olex2_refinement_description
;
1. Fixed Uiso
 At 1.2 times of:
  All C(H) groups
2.a Aromatic/amide H refined with riding coordinates:
 C3(H3), C4(H4), C5(H5), C6(H6), C10(H10), C11(H11), C12(H12), C13(H13),
 C16(H16), C17(H17), C18(H18), C19(H19), C22(H22), C23(H23), C24(H24), C25(H25)
;
_olex2_submission_special_instructions 'No special instructions were received'

loop_
_space_group_symop_operation_xyz
'x, y, z'
'-x+1/2, -y, z+1/2'
'-x, y+1/2, -z+1/2'
'x+1/2, -y+1/2, -z'
'-x, -y, -z'
'x-1/2, y, -z-1/2'
'x, -y-1/2, z-1/2'
'-x-1/2, y-1/2, z'

loop_
_atom_site_label
_atom_site_type_symbol
_atom_site_fract_x
_atom_site_fract_y
_atom_site_fract_z
_atom_site_U_iso_or_equiv
_atom_site_adp_type
_atom_site_occupancy
_atom_site_site_symmetry_order
_atom_site_calc_flag
_atom_site_refinement_flags_posn
O1 O 0.76231(14) 0.20329(11) 0.62764(11) 0.0430(5) Uani 1 1 d .
O2 O 0.53313(14) 0.40638(11) 0.67864(11) 0.0449(5) Uani 1 1 d .
N1 N 0.62537(16) 0.29256(12) 0.64516(11) 0.0317(5) Uani 1 1 d .
N2 N 0.56900(16) 0.21505(12) 0.51010(11) 0.0329(5) Uani 1 1 d .
C1 C 0.73178(19) 0.27068(15) 0.63636(14) 0.0329(5) Uani 1 1 d .
C2 C 0.79216(19) 0.34606(15) 0.64375(13) 0.0329(5) Uani 1 1 d .
C3 C 0.8990(2) 0.35944(17) 0.63946(14) 0.0388(6) Uani 1 1 d .
H3 H 0.946502 0.317500 0.627854 0.047 Uiso 1 1 calc R
C4 C 0.9345(2) 0.43664(18) 0.65277(15) 0.0439(7) Uani 1 1 d .
H4 H 1.007644 0.447540 0.650480 0.053 Uiso 1 1 calc R
C5 C 0.8654(2) 0.49783(18) 0.66926(15) 0.0441(7) Uani 1 1 d .
H5 H 0.891903 0.549902 0.678417 0.053 Uiso 1 1 calc R
C6 C 0.7574(2) 0.48434(16) 0.67268(15) 0.0409(6) Uani 1 1 d .
H6 H 0.709560 0.526400 0.683219 0.049 Uiso 1 1 calc R
C7 C 0.7227(2) 0.40739(15) 0.66014(13) 0.0338(6) Uani 1 1 d .
C8 C 0.6146(2) 0.37396(15) 0.66312(14) 0.0336(6) Uani 1 1 d .
C9 C 0.54183(18) 0.23569(14) 0.64464(13) 0.0304(5) Uani 1 1 d .
C10 C 0.4875(2) 0.21954(15) 0.71022(14) 0.0355(6) Uani 1 1 d .
H10 H 0.502628 0.248856 0.754663 0.043 Uiso 1 1 calc R
C11 C 0.4113(2) 0.16084(16) 0.71132(15) 0.0389(6) Uani 1 1 d .
H11 H 0.373965 0.149933 0.756465 0.047 Uiso 1 1 calc R
C12 C 0.3892(2) 0.11791(16) 0.64665(16) 0.0401(6) Uani 1 1 d .
H12 H 0.338254 0.076476 0.647821 0.048 Uiso 1 1 calc R
C13 C 0.4413(2) 0.13542(15) 0.58021(15) 0.0364(6) Uani 1 1 d .
H13 H 0.425020 0.106721 0.535631 0.044 Uiso 1 1 calc R
C14 C 0.51756(19) 0.19493(15) 0.57865(13) 0.0308(5) Uani 1 1 d .
C15 C 0.55585(19) 0.28710(14) 0.47165(13) 0.0308(5) Uani 1 1 d .
C16 C 0.4898(2) 0.35086(15) 0.48895(15) 0.0377(6) Uani 1 1 d .
H16 H 0.447657 0.350786 0.533044 0.045 Uiso 1 1 calc R
C17 C 0.4884(2) 0.41422(16) 0.43915(16) 0.0418(7) Uani 1 1 d .
H17 H 0.444394 0.458685 0.449439 0.050 Uiso 1 1 calc R
C18 C 0.5501(2) 0.41450(16) 0.37391(16) 0.0404(6) Uani 1 1 d .
H18 H 0.547222 0.458835 0.340682 0.048 Uiso 1 1 calc R
C19 C 0.6151(2) 0.35104(15) 0.35749(15) 0.0358(6) Uani 1 1 d .
H19 H 0.657474 0.351682 0.313474 0.043 Uiso 1 1 calc R
C20 C 0.61798(18) 0.28583(14) 0.40628(13) 0.0299(5) Uani 1 1 d .
C21 C 0.67032(18) 0.20882(14) 0.40481(13) 0.0295(5) Uani 1 1 d .
C22 C 0.74050(19) 0.17276(16) 0.35510(14) 0.0363(6) Uani 1 1 d .
H22 H 0.763378 0.200050 0.311218 0.044 Uiso 1 1 calc R
C23 C 0.7763(2) 0.09671(17) 0.37067(15) 0.0392(6) Uani 1 1 d .
H23 H 0.823513 0.071424 0.336861 0.047 Uiso 1 1 calc R
C24 C 0.7439(2) 0.05659(16) 0.43533(15) 0.0373(6) Uani 1 1 d .
H24 H 0.770264 0.004598 0.445166 0.045 Uiso 1 1 calc R
C25 C 0.6744(2) 0.09085(15) 0.48528(14) 0.0353(6) Uani 1 1 d .
H25 H 0.652245 0.063281 0.529191 0.042 Uiso 1 1 calc R
C26 C 0.63805(18) 0.16700(14) 0.46924(13) 0.0295(5) Uani 1 1 d .

loop_
_atom_site_aniso_label
_atom_site_aniso_U_11
_atom_site_aniso_U_22
_atom_site_aniso_U_33
_atom_site_aniso_U_23
_atom_site_aniso_U_13
_atom_site_aniso_U_12
O1 0.0401(10) 0.0369(10) 0.0521(12) -0.0065(9) -0.0041(9) 0.0111(8)
O2 0.0385(10) 0.0388(11) 0.0574(13) -0.0051(9) 0.0029(9) 0.0116(8)
N1 0.0328(10) 0.0312(11) 0.0309(11) -0.0022(9) 0.0007(9) 0.0071(9)
N2 0.0400(11) 0.0330(11) 0.0258(10) 0.0014(9) 0.0036(9) 0.0070(9)
C1 0.0346(13) 0.0354(14) 0.0287(12) -0.0012(11) -0.0026(10) 0.0081(11)
C2 0.0351(13) 0.0376(14) 0.0261(12) 0.0045(11) 0.0004(10) 0.0044(11)
C3 0.0372(14) 0.0478(16) 0.0313(13) 0.0041(12) -0.0008(11) 0.0052(12)
C4 0.0393(14) 0.0551(18) 0.0373(15) 0.0093(13) -0.0013(12) -0.0083(13)
C5 0.0539(17) 0.0449(16) 0.0334(14) 0.0038(13) -0.0020(13) -0.0085(13)
C6 0.0502(16) 0.0386(15) 0.0337(13) 0.0015(12) 0.0013(12) 0.0038(13)
C7 0.0401(14) 0.0349(13) 0.0262(12) 0.0029(10) -0.0011(10) 0.0045(11)
C8 0.0382(13) 0.0340(13) 0.0286(12) 0.0004(11) -0.0018(11) 0.0076(11)
C9 0.0298(12) 0.0313(13) 0.0302(12) 0.0009(10) -0.0015(10) 0.0075(10)
C10 0.0402(14) 0.0398(14) 0.0266(12) -0.0008(11) 0.0004(11) 0.0107(11)
C11 0.0359(14) 0.0430(15) 0.0380(14) 0.0086(12) 0.0074(11) 0.0081(12)
C12 0.0355(13) 0.0376(14) 0.0472(16) 0.0023(12) 0.0045(12) 0.0004(12)
C13 0.0373(13) 0.0349(14) 0.0370(14) -0.0023(11) -0.0016(11) 0.0045(11)
C14 0.0332(12) 0.0322(13) 0.0270(12) 0.0004(10) 0.0034(10) 0.0072(10)
C15 0.0361(13) 0.0282(12) 0.0279(12) -0.0020(10) -0.0041(10) -0.0008(10)
C16 0.0460(15) 0.0350(14) 0.0321(13) -0.0041(11) -0.0029(11) 0.0073(12)
C17 0.0491(16) 0.0307(14) 0.0455(16) -0.0049(12) -0.0158(13) 0.0041(12)
C18 0.0479(15) 0.0308(14) 0.0425(15) 0.0046(12) -0.0142(13) -0.0070(12)
C19 0.0357(13) 0.0366(14) 0.0350(13) 0.0027(11) -0.0061(11) -0.0107(11)
C20 0.0304(12) 0.0293(12) 0.0300(12) -0.0016(10) -0.0040(10) -0.0046(10)
C21 0.0275(11) 0.0332(13) 0.0276(12) -0.0035(10) -0.0020(9) -0.0018(10)
C22 0.0329(13) 0.0435(15) 0.0323(13) -0.0056(11) 0.0013(11) -0.0062(11)
C23 0.0329(13) 0.0477(16) 0.0371(14) -0.0138(12) 0.0035(11) 0.0024(12)
C24 0.0370(13) 0.0346(14) 0.0403(14) -0.0075(12) -0.0027(12) 0.0073(11)
C25 0.0389(14) 0.0342(14) 0.0328(13) -0.0013(11) 0.0003(11) 0.0021(11)
C26 0.0305(12) 0.0300(12) 0.0279(12) -0.0045(10) -0.0001(10) 0.0021(10)

loop_
_atom_type_symbol
_atom_type_description
_atom_type_scat_dispersion_real
_atom_type_scat_dispersion_imag
_atom_type_scat_source
C C 0.0033 0.0016 'International Tables Vol C Tables 4.2.6.8 and 6.1.1.4'
H H 0.0000 0.0000 'International Tables Vol C Tables 4.2.6.8 and 6.1.1.4'
N N 0.0061 0.0033 'International Tables Vol C Tables 4.2.6.8 and 6.1.1.4'
O O 0.0106 0.0060 'International Tables Vol C Tables 4.2.6.8 and 6.1.1.4'

loop_
_geom_angle_atom_site_label_1
_geom_angle_atom_site_label_2
_geom_angle_atom_site_label_3
_geom_angle
C1 N1 C9 122.7(2)
C8 N1 C1 111.7(2)
C8 N1 C9 125.2(2)
C15 N2 C14 124.6(2)
C26 N2 C14 126.7(2)
C26 N2 C15 108.63(19)
O1 C1 N1 124.6(2)
O1 C1 C2 130.0(2)
N1 C1 C2 105.4(2)
C3 C2 C1 130.0(2)
C3 C2 C7 121.3(3)
C7 C2 C1 108.6(2)
C2 C3 H3 121.3
C2 C3 C4 117.5(3)
C4 C3 H3 121.3
C3 C4 H4 119.3
C5 C4 C3 121.3(3)
C5 C4 H4 119.3
C4 C5 H5 119.5
C4 C5 C6 121.1(3)
C6 C5 H5 119.5
C5 C6 H6 121.3
C7 C6 C5 117.4(3)
C7 C6 H6 121.3
C2 C7 C8 108.5(2)
C6 C7 C2 121.5(2)
C6 C7 C8 130.0(2)
O2 C8 N1 125.0(2)
O2 C8 C7 129.5(2)
N1 C8 C7 105.5(2)
C10 C9 N1 119.8(2)
C10 C9 C14 120.2(2)
C14 C9 N1 119.9(2)
C9 C10 H10 119.9
C9 C10 C11 120.2(2)
C11 C10 H10 119.9
C10 C11 H11 120.0
C10 C11 C12 120.0(2)
C12 C11 H11 120.0
C11 C12 H12 120.0
C11 C12 C13 120.0(3)
C13 C12 H12 120.0
C12 C13 H13 119.9
C12 C13 C14 120.2(2)
C14 C13 H13 119.9
C9 C14 N2 120.2(2)
C13 C14 N2 120.5(2)
C13 C14 C9 119.3(2)
N2 C15 C20 108.9(2)
C16 C15 N2 128.8(2)
C16 C15 C20 122.2(2)
C15 C16 H16 121.4
C17 C16 C15 117.1(3)
C17 C16 H16 121.4
C16 C17 H17 119.2
C16 C17 C18 121.7(3)
C18 C17 H17 119.2
C17 C18 H18 119.7
C19 C18 C17 120.6(2)
C19 C18 H18 119.7
C18 C19 H19 120.4
C18 C19 C20 119.2(2)
C20 C19 H19 120.4
C15 C20 C21 106.6(2)
C19 C20 C15 119.2(2)
C19 C20 C21 134.1(2)
C22 C21 C20 133.7(2)
C22 C21 C26 119.2(2)
C26 C21 C20 107.2(2)
C21 C22 H22 120.5
C23 C22 C21 119.0(2)
C23 C22 H22 120.5
C22 C23 H23 119.6
C22 C23 C24 120.9(2)
C24 C23 H23 119.6
C23 C24 H24 119.3
C25 C24 C23 121.3(2)
C25 C24 H24 119.3
C24 C25 H25 121.1
C24 C25 C26 117.7(2)
C26 C25 H25 121.1
N2 C26 C21 108.7(2)
C25 C26 N2 129.3(2)
C25 C26 C21 122.0(2)

loop_
_geom_bond_atom_site_label_1
_geom_bond_atom_site_label_2
_geom_bond_distance
O1 C1 1.205(3)
O2 C8 1.203(3)
N1 C1 1.412(3)
N1 C8 1.408(3)
N1 C9 1.428(3)
N2 C14 1.424(3)
N2 C15 1.398(3)
N2 C26 1.396(3)
C1 C2 1.485(4)
C2 C3 1.380(4)
C2 C7 1.387(3)
C3 H3 0.9500
C3 C4 1.391(4)
C4 H4 0.9500
C4 C5 1.382(4)
C5 H5 0.9500
C5 C6 1.394(4)
C6 H6 0.9500
C6 C7 1.381(4)
C7 C8 1.486(4)
C9 C10 1.382(3)
C9 C14 1.392(3)
C10 H10 0.9500
C10 C11 1.382(4)
C11 H11 0.9500
C11 C12 1.385(4)
C12 H12 0.9500
C12 C13 1.386(4)
C13 H13 0.9500
C13 C14 1.392(4)
C15 C16 1.394(3)
C15 C20 1.405(3)
C16 H16 0.9500
C16 C17 1.383(4)
C17 H17 0.9500
C17 C18 1.401(4)
C18 H18 0.9500
C18 C19 1.379(4)
C19 H19 0.9500
C19 C20 1.396(3)
C20 C21 1.453(3)
C21 C22 1.394(3)
C21 C26 1.404(3)
C22 H22 0.9500
C22 C23 1.382(4)
C23 H23 0.9500
C23 C24 1.394(4)
C24 H24 0.9500
C24 C25 1.378(3)
C25 H25 0.9500
C25 C26 1.387(3)

loop_
_geom_torsion_atom_site_label_1
_geom_torsion_atom_site_label_2
_geom_torsion_atom_site_label_3
_geom_torsion_atom_site_label_4
_geom_torsion
O1 C1 C2 C3 3.1(5)
O1 C1 C2 C7 -174.3(3)
N1 C1 C2 C3 -179.6(3)
N1 C1 C2 C7 3.1(3)
N1 C9 C10 C11 -175.7(2)
N1 C9 C14 N2 -5.9(3)
N1 C9 C14 C13 175.2(2)
N2 C15 C16 C17 -177.1(2)
N2 C15 C20 C19 178.1(2)
N2 C15 C20 C21 0.7(3)
C1 N1 C8 O2 -174.6(2)
C1 N1 C8 C7 4.2(3)
C1 N1 C9 C10 110.3(3)
C1 N1 C9 C14 -67.7(3)
C1 C2 C3 C4 -176.6(2)
C1 C2 C7 C6 177.8(2)
C1 C2 C7 C8 -0.6(3)
C2 C3 C4 C5 -0.4(4)
C2 C7 C8 O2 176.6(3)
C2 C7 C8 N1 -2.1(3)
C3 C2 C7 C6 0.1(4)
C3 C2 C7 C8 -178.2(2)
C3 C4 C5 C6 -0.4(4)
C4 C5 C6 C7 1.0(4)
C5 C6 C7 C2 -0.9(4)
C5 C6 C7 C8 177.1(2)
C6 C7 C8 O2 -1.6(5)
C6 C7 C8 N1 179.7(3)
C7 C2 C3 C4 0.5(4)
C8 N1 C1 O1 173.0(2)
C8 N1 C1 C2 -4.5(3)
C8 N1 C9 C10 -61.6(3)
C8 N1 C9 C14 120.3(3)
C9 N1 C1 O1 0.1(4)
C9 N1 C1 C2 -177.5(2)
C9 N1 C8 O2 -1.8(4)
C9 N1 C8 C7 176.9(2)
C9 C10 C11 C12 0.1(4)
C10 C9 C14 N2 176.1(2)
C10 C9 C14 C13 -2.8(4)
C10 C11 C12 C13 -1.9(4)
C11 C12 C13 C14 1.4(4)
C12 C13 C14 N2 -177.9(2)
C12 C13 C14 C9 1.0(4)
C14 N2 C15 C16 -2.8(4)
C14 N2 C15 C20 -179.6(2)
C14 N2 C26 C21 179.4(2)
C14 N2 C26 C25 -1.4(4)
C14 C9 C10 C11 2.3(4)
C15 N2 C14 C9 -67.6(3)
C15 N2 C14 C13 111.3(3)
C15 N2 C26 C21 0.7(3)
C15 N2 C26 C25 179.9(2)
C15 C16 C17 C18 0.2(4)
C15 C20 C21 C22 179.8(3)
C15 C20 C21 C26 -0.2(3)
C16 C15 C20 C19 1.1(4)
C16 C15 C20 C21 -176.4(2)
C16 C17 C18 C19 -0.2(4)
C17 C18 C19 C20 0.7(4)
C18 C19 C20 C15 -1.1(3)
C18 C19 C20 C21 175.6(2)
C19 C20 C21 C22 2.9(5)
C19 C20 C21 C26 -177.2(3)
C20 C15 C16 C17 -0.7(4)
C20 C21 C22 C23 -180.0(2)
C20 C21 C26 N2 -0.3(3)
C20 C21 C26 C25 -179.6(2)
C21 C22 C23 C24 -0.7(4)
C22 C21 C26 N2 179.6(2)
C22 C21 C26 C25 0.4(4)
C22 C23 C24 C25 0.8(4)
C23 C24 C25 C26 -0.3(4)
C24 C25 C26 N2 -179.3(2)
C24 C25 C26 C21 -0.3(4)
C26 N2 C14 C9 114.0(3)
C26 N2 C14 C13 -67.2(3)
C26 N2 C15 C16 175.9(2)
C26 N2 C15 C20 -0.9(3)
C26 C21 C22 C23 0.1(3)
